data_1558270
loop_
_publ_author_name
'Doerr, Alicia M.'
'Burroughs, Justin M.'
'Legaux, Nicholas M.'
'Long, Brian K.'

_publ_section_title
;
 Redox-switchable ring-opening polymerization by tridentate ONN-type
 titanium and zirconium catalysts
;
_journal_issue 19
_journal_name_full 'Catalysis Science &amp; Technology'
_journal_page_first 6501
_journal_page_last 6510
_journal_paper_doi 10.1039/D0CY00642D
_journal_volume 10
_journal_year 2020
_chemical_formula_moiety 'C35.46 H50.41 Fe N2 O3.98 Ti'
_chemical_formula_sum 'C70.98 H100.97 Fe2 N4 O7.98 Ti2'
_chemical_formula_weight 1345.47
_space_group_crystal_system monoclinic
_space_group_IT_number 14
_space_group_name_Hall '-P 2ybc'
_space_group_name_H-M_alt 'P 1 21/c 1'
_atom_sites_solution_hydrogens geom
_atom_sites_solution_primary intrinsic
_atom_sites_solution_secondary difmap
_audit_creation_method SHELXL-2018/3
_audit_update_record
;
2020-03-30 deposited with the CCDC.	2020-06-09 downloaded from the CCDC.
;
_cell_angle_alpha 90
_cell_angle_beta 105.170(2)
_cell_angle_gamma 90
_cell_formula_units_Z 2
_cell_length_a 22.6283(13)
_cell_length_b 8.7736(5)
_cell_length_c 18.5643(10)
_cell_measurement_reflns_used 9953
_cell_measurement_temperature 100(2)
_cell_measurement_theta_max 31.49
_cell_measurement_theta_min 2.59
_cell_volume 3557.2(3)
_computing_cell_refinement 'SAINT (Bruker, 2014)'
_computing_data_collection 'Apex3 (Bruker, 2017)'
_computing_data_reduction 'SAINT (Bruker, 2014)'
_computing_publication_material 'SHELXL-2018/3 (Sheldrick, 2018)'
_computing_structure_refinement 'SHELXL-2018/3 (Sheldrick, 2018)'
_computing_structure_solution 'SHELXT 2014/5 (Sheldrick, 2014)'
_diffrn_ambient_temperature 100(2)
_diffrn_detector_area_resol_mean 10.42
_diffrn_measured_fraction_theta_full 0.999
_diffrn_measured_fraction_theta_max 0.998
_diffrn_measurement_device_type 'Bruker D8 Venture'
_diffrn_measurement_method '\f and \w scans'
_diffrn_radiation_type MoK\a
_diffrn_radiation_wavelength 0.71073
_diffrn_reflns_av_R_equivalents 0.0269
_diffrn_reflns_av_unetI/netI 0.0266
_diffrn_reflns_Laue_measured_fraction_full 0.999
_diffrn_reflns_Laue_measured_fraction_max 0.998
_diffrn_reflns_limit_h_max 33
_diffrn_reflns_limit_h_min -33
_diffrn_reflns_limit_k_max 10
_diffrn_reflns_limit_k_min -12
_diffrn_reflns_limit_l_max 27
_diffrn_reflns_limit_l_min -21
_diffrn_reflns_number 44451
_diffrn_reflns_point_group_measured_fraction_full 0.999
_diffrn_reflns_point_group_measured_fraction_max 0.998
_diffrn_reflns_theta_full 25.242
_diffrn_reflns_theta_max 31.517
_diffrn_reflns_theta_min 2.220
_diffrn_source 'microfocus sealed tube'
_exptl_absorpt_coefficient_mu 0.670
_exptl_absorpt_correction_T_max 0.7462
_exptl_absorpt_correction_T_min 0.6344
_exptl_absorpt_correction_type multi-scan
_exptl_absorpt_process_details 'SADABS (Sheldrick, 2014)'
_exptl_crystal_colour orange
_exptl_crystal_density_diffrn 1.256
_exptl_crystal_description block
_exptl_crystal_F_000 1429
_exptl_crystal_size_max 0.828
_exptl_crystal_size_mid 0.488
_exptl_crystal_size_min 0.304
_refine_diff_density_max 0.942
_refine_diff_density_min -0.872
_refine_diff_density_rms 0.069
_refine_ls_extinction_method none
_refine_ls_goodness_of_fit_ref 1.027
_refine_ls_hydrogen_treatment constr
_refine_ls_matrix_type full
_refine_ls_number_parameters 506
_refine_ls_number_reflns 11829
_refine_ls_number_restraints 54
_refine_ls_restrained_S_all 1.026
_refine_ls_R_factor_all 0.0582
_refine_ls_R_factor_gt 0.0496
_refine_ls_shift/su_max 0.027
_refine_ls_shift/su_mean 0.001
_refine_ls_structure_factor_coef Fsqd
_refine_ls_weighting_details 'w=1/[\s^2^(Fo^2^)+(0.0754P)^2^+2.4803P] where P=(Fo^2^+2Fc^2^)/3'
_refine_ls_weighting_scheme calc
_refine_ls_wR_factor_gt 0.1381
_refine_ls_wR_factor_ref 0.1468
_reflns_Friedel_coverage 0.000
_reflns_number_gt 10017
_reflns_number_total 11829
_reflns_threshold_expression 'I > 2\s(I)'
_cod_data_source_file d0cy00642d2.cif
_cod_data_source_block try1_b_pl
_cod_depositor_comments 'Adding full bibliography for 1558270--1558273.cif.'
_cod_original_sg_symbol_H-M 'P 21/c'
_cod_database_code 1558270
_shelx_shelxl_version_number 2018/3
_shelx_space_group_comment
;
The symmetry employed for this shelxl refinement is uniquely defined
by the following loop, which should always be used as a source of
symmetry information in preference to the above space-group names.
They are only intended as comments.
;
_shelx_estimated_absorpt_t_min 0.607
_shelx_estimated_absorpt_t_max 0.822

loop_
_space_group_symop_operation_xyz
'x, y, z'
'-x, y+1/2, -z+1/2'
'-x, -y, -z'
'x, -y-1/2, z-1/2'

loop_
_atom_site_label
_atom_site_type_symbol
_atom_site_fract_x
_atom_site_fract_y
_atom_site_fract_z
_atom_site_U_iso_or_equiv
_atom_site_adp_type
_atom_site_occupancy
_atom_site_site_symmetry_order
_atom_site_calc_flag
_atom_site_refinement_flags_posn
_atom_site_refinement_flags_adp
_atom_site_refinement_flags_occupancy
_atom_site_disorder_assembly
_atom_site_disorder_group
O4'_2 O -0.1341(3) 0.2358(8) -0.1081(4) 0.0257(14) Uani 0.257(11) 1 d . U P A 2
C34'_2 C -0.0875(6) 0.223(4) -0.0472(7) 0.083(6) Uani 0.257(11) 1 d . U P A 2
H34'_2 H -0.089460 0.334572 -0.037940 0.099 Uiso 0.257(11) 1 calc R U P A 2
C36'_2 C -0.1044(6) 0.1907(19) 0.0234(7) 0.042(3) Uani 0.257(11) 1 d . U P A 2
H36A_2 H -0.134344 0.266202 0.030270 0.063 Uiso 0.257(11) 1 calc R U P A 2
H36B_2 H -0.067692 0.196347 0.065419 0.063 Uiso 0.257(11) 1 calc R U P A 2
H36C_2 H -0.122182 0.088431 0.021191 0.063 Uiso 0.257(11) 1 calc R U P A 2
C35'_2 C -0.0252(10) 0.236(4) -0.0445(16) 0.075(9) Uani 0.257(11) 1 d . U P A 2
H35A_2 H -0.016876 0.182674 -0.087154 0.113 Uiso 0.257(11) 1 calc R U P A 2
H35B_2 H -0.000496 0.191014 0.002001 0.113 Uiso 0.257(11) 1 calc R U P A 2
H35C_2 H -0.014549 0.344083 -0.046353 0.113 Uiso 0.257(11) 1 calc R U P A 2
Fe1 Fe -0.52811(2) 0.27813(3) 0.12549(2) 0.03290(8) Uani 1 1 d . . . . .
Ti1 Ti -0.18379(2) 0.38742(4) -0.18640(2) 0.03032(8) Uani 1 1 d . . . . .
O1 O -0.20598(5) 0.48788(14) -0.10413(7) 0.0290(2) Uani 1 1 d . . . . .
N1 N -0.25127(7) 0.21716(16) -0.17011(8) 0.0312(3) Uani 1 1 d . . . . .
C1 C -0.52264(10) 0.1433(2) 0.03908(11) 0.0415(4) Uani 1 1 d . . . . .
H1 H -0.489737 0.146535 0.012138 0.050 Uiso 1 1 calc R U . . .
O2 O -0.25004(7) 0.46894(16) -0.25627(8) 0.0408(3) Uani 1 1 d . . . . .
N2 N -0.18292(9) 0.2062(2) -0.27503(11) 0.0425(4) Uani 1 1 d . . . . .
C2 C -0.57802(10) 0.2262(2) 0.01999(13) 0.0441(4) Uani 1 1 d . . . . .
H2 H -0.590798 0.299720 -0.022402 0.053 Uiso 1 1 calc R U . . .
C3 C -0.61173(10) 0.1907(3) 0.07252(14) 0.0485(5) Uani 1 1 d . . . . .
H3 H -0.652339 0.234466 0.073420 0.058 Uiso 1 1 calc R U . . .
C4 C -0.57718(10) 0.0829(3) 0.12411(14) 0.0473(5) Uani 1 1 d . . . . .
H4 H -0.589278 0.037289 0.167513 0.057 Uiso 1 1 calc R U . . .
C5 C -0.52226(10) 0.0524(2) 0.10294(13) 0.0430(4) Uani 1 1 d . . . . .
H5 H -0.488874 -0.018591 0.128913 0.052 Uiso 1 1 calc R U . . .
C6 C -0.51124(9) 0.5059(2) 0.12752(14) 0.0442(5) Uani 1 1 d . . . . .
H6 H -0.525466 0.578983 0.085181 0.053 Uiso 1 1 calc R U . . .
C7 C -0.54302(12) 0.4657(3) 0.18172(17) 0.0605(7) Uani 1 1 d . . . . .
H7 H -0.584083 0.505233 0.183380 0.073 Uiso 1 1 calc R U . . .
C8 C -0.50795(12) 0.3564(4) 0.23147(13) 0.0573(7) Uani 1 1 d . . . . .
H8 H -0.519897 0.307195 0.274154 0.069 Uiso 1 1 calc R U . . .
C9 C -0.45311(10) 0.3278(3) 0.20957(11) 0.0448(5) Uani 1 1 d . . . . .
H9 H -0.419778 0.255312 0.234026 0.054 Uiso 1 1 calc R U . . .
C10 C -0.45479(8) 0.4215(2) 0.14540(10) 0.0355(4) Uani 1 1 d . . . . .
C11 C -0.40957(7) 0.4255(2) 0.10427(10) 0.0320(3) Uani 1 1 d . . . . .
C12 C -0.37204(7) 0.4298(2) 0.06890(10) 0.0312(3) Uani 1 1 d . . . . .
C13 C -0.32834(7) 0.4391(2) 0.02536(9) 0.0285(3) Uani 1 1 d . . . . .
C14 C -0.28670(7) 0.5623(2) 0.03561(10) 0.0303(3) Uani 1 1 d . . . . .
H14 H -0.287855 0.636093 0.072645 0.036 Uiso 1 1 calc R U . . .
C15 C -0.24429(7) 0.5807(2) -0.00563(10) 0.0293(3) Uani 1 1 d . . . . .
C16 C -0.24366(6) 0.47099(18) -0.06220(9) 0.0253(3) Uani 1 1 d . . . . .
C17 C -0.28433(6) 0.34391(18) -0.07144(8) 0.0246(3) Uani 1 1 d . . . . .
C18 C -0.32595(6) 0.33078(19) -0.02763(9) 0.0267(3) Uani 1 1 d . . . . .
H18 H -0.352948 0.245951 -0.034522 0.032 Uiso 1 1 calc R U . . .
C19 C -0.19918(8) 0.7146(2) 0.00875(12) 0.0396(4) Uani 1 1 d . . . . .
C20 C -0.20847(12) 0.8186(3) 0.07140(18) 0.0636(8) Uani 1 1 d . . . . .
H20A H -0.179780 0.904294 0.078021 0.095 Uiso 1 1 calc R U . . .
H20B H -0.201006 0.760426 0.117991 0.095 Uiso 1 1 calc R U . . .
H20C H -0.250549 0.857346 0.058188 0.095 Uiso 1 1 calc R U . . .
C21 C -0.20742(10) 0.8134(2) -0.06139(15) 0.0485(5) Uani 1 1 d . . . . .
H21A H -0.199322 0.751916 -0.101828 0.073 Uiso 1 1 calc R U . . .
H21B H -0.178741 0.899252 -0.050582 0.073 Uiso 1 1 calc R U . . .
H21C H -0.249479 0.852208 -0.076560 0.073 Uiso 1 1 calc R U . . .
C22 C -0.13312(8) 0.6529(3) 0.03282(13) 0.0455(5) Uani 1 1 d . . . . .
H22A H -0.126070 0.584732 -0.005922 0.068 Uiso 1 1 calc R U . . .
H22B H -0.127121 0.596512 0.079759 0.068 Uiso 1 1 calc R U . . .
H22C H -0.104201 0.738166 0.039927 0.068 Uiso 1 1 calc R U . . .
C23 C -0.28531(7) 0.22416(18) -0.12503(9) 0.0274(3) Uani 1 1 d . . . . .
H23 H -0.313709 0.143540 -0.126979 0.033 Uiso 1 1 calc R U . . .
C26 C -0.19710(14) 0.2692(4) -0.34952(14) 0.0652(8) Uani 1 1 d . . . . .
H26A H -0.196000 0.187990 -0.385395 0.098 Uiso 1 1 calc R U . . .
H26B H -0.166871 0.347523 -0.352178 0.098 Uiso 1 1 calc R U . . .
H26C H -0.238054 0.314793 -0.361496 0.098 Uiso 1 1 calc R U . . .
C27 C -0.12296(19) 0.1312(5) -0.26166(16) 0.0906(14) Uani 1 1 d . . . . .
H27A H -0.123134 0.061311 -0.302914 0.136 Uiso 1 1 calc R U . . .
H27B H -0.114696 0.073760 -0.214794 0.136 Uiso 1 1 calc R U . . .
H27C H -0.091064 0.208359 -0.258361 0.136 Uiso 1 1 calc R U . . .
O3 O -0.13553(12) 0.5271(4) -0.22272(15) 0.0234(6) Uani 0.490(3) 1 d . U P A 1
C25 C -0.2076(2) 0.0617(5) -0.2475(2) 0.0417(11) Uani 0.486(6) 1 d . . P B 1
H25A H -0.213645 -0.019342 -0.285892 0.050 Uiso 0.486(6) 1 calc R U P B 1
H25B H -0.178649 0.024063 -0.201323 0.050 Uiso 0.486(6) 1 calc R U P B 1
C24 C -0.2679(3) 0.1041(7) -0.2326(4) 0.0388(12) Uani 0.486(6) 1 d . U P B 1
H24A H -0.295868 0.150176 -0.277388 0.047 Uiso 0.486(6) 1 calc R U P B 1
H24B H -0.287970 0.013498 -0.217669 0.047 Uiso 0.486(6) 1 calc R U P B 1
C31 C -0.07068(14) 0.5565(5) -0.1975(2) 0.0398(9) Uani 0.510(3) 1 d . U P A 1
H31 H -0.053940 0.472238 -0.161757 0.048 Uiso 0.510(3) 1 calc R U P A 1
C32 C -0.0574(6) 0.6961(17) -0.1533(8) 0.105(5) Uani 0.510(3) 1 d . U P A 1
H32A H -0.076905 0.782914 -0.183525 0.157 Uiso 0.510(3) 1 calc R U P A 1
H32B H -0.013040 0.712139 -0.137319 0.157 Uiso 0.510(3) 1 calc R U P A 1
H32C H -0.073433 0.686863 -0.109247 0.157 Uiso 0.510(3) 1 calc R U P A 1
C33 C -0.0425(4) 0.5356(16) -0.2589(8) 0.130(6) Uani 0.510(3) 1 d . U P A 1
H33A H -0.044506 0.427777 -0.273030 0.195 Uiso 0.510(3) 1 calc R U P A 1
H33B H 0.000354 0.568206 -0.243185 0.195 Uiso 0.510(3) 1 calc R U P A 1
H33C H -0.064480 0.596816 -0.301692 0.195 Uiso 0.510(3) 1 calc R U P A 1
C34 C -0.09433(16) 0.1796(3) -0.0704(3) 0.0334(8) Uani 0.725(12) 1 d . U P A 1
H34 H -0.106392 0.073351 -0.087572 0.040 Uiso 0.725(12) 1 calc R U P A 1
C35 C -0.0266(4) 0.1943(11) -0.0580(5) 0.0560(19) Uani 0.725(12) 1 d . U P A 1
H35A H -0.016009 0.181230 -0.105537 0.084 Uiso 0.725(12) 1 calc R U P A 1
H35B H -0.005913 0.115836 -0.022724 0.084 Uiso 0.725(12) 1 calc R U P A 1
H35C H -0.013401 0.295371 -0.037534 0.084 Uiso 0.725(12) 1 calc R U P A 1
C36 C -0.1151(2) 0.2090(6) -0.0007(3) 0.0411(9) Uani 0.725(12) 1 d . U P A 1
H36A H -0.104413 0.313519 0.016531 0.062 Uiso 0.725(12) 1 calc R U P A 1
H36B H -0.094800 0.137120 0.038394 0.062 Uiso 0.725(12) 1 calc R U P A 1
H36C H -0.159561 0.195528 -0.011671 0.062 Uiso 0.725(12) 1 calc R U P A 1
O4 O -0.12333(10) 0.2811(4) -0.12787(18) 0.0326(7) Uani 0.743(11) 1 d . U P A 1
C24' C -0.2502(3) 0.0734(6) -0.2105(3) 0.0322(9) Uani 0.514(6) 1 d . U P B 2
H24C H -0.288752 0.016222 -0.215300 0.039 Uiso 0.514(6) 1 calc R U P B 2
H24D H -0.215511 0.008981 -0.183568 0.039 Uiso 0.514(6) 1 calc R U P B 2
C28 C -0.31174(11) 0.5143(3) -0.27075(12) 0.0468(5) Uani 1 1 d . . . C 2
H28 H -0.332114 0.452337 -0.238907 0.056 Uiso 1 1 calc R U . C 2
C29 C -0.31494(17) 0.6810(4) -0.25079(18) 0.0556(8) Uani 0.756 1 d . . P C 2
H29A H -0.291144 0.741705 -0.277537 0.083 Uiso 0.756 1 calc R U P C 2
H29B H -0.298037 0.694210 -0.196900 0.083 Uiso 0.756 1 calc R U P C 2
H29C H -0.357700 0.714776 -0.265024 0.083 Uiso 0.756 1 calc R U P C 2
C30 C -0.34467(11) 0.4877(3) -0.35186(14) 0.0371(5) Uani 0.756 1 d . . P C 2
H30A H -0.324791 0.546979 -0.383653 0.056 Uiso 0.756 1 calc R U P C 2
H30B H -0.387472 0.519730 -0.360894 0.056 Uiso 0.756 1 calc R U P C 2
H30C H -0.343064 0.379075 -0.363553 0.056 Uiso 0.756 1 calc R U P C 2
C25' C -0.24301(16) 0.1166(4) -0.28688(17) 0.0289(8) Uani 0.514(6) 1 d . . P B 2
H25C H -0.278002 0.180068 -0.313815 0.035 Uiso 0.514(6) 1 calc R U P B 2
H25D H -0.241680 0.023798 -0.316772 0.035 Uiso 0.514(6) 1 calc R U P B 2
O3'_1 O -0.11916(18) 0.4959(5) -0.1949(2) 0.0480(10) Uani 0.490(3) 1 d . U P A 2
C31'_1 C -0.1017(3) 0.6209(8) -0.2217(3) 0.0633(16) Uani 0.490(3) 1 d . U P A 2
H31'_1 H -0.139816 0.670576 -0.252406 0.076 Uiso 0.490(3) 1 calc R U P A 2
C32'_1 C -0.0704(5) 0.7344(10) -0.1692(8) 0.063(3) Uani 0.490(3) 1 d . U P A 2
H32A_1 H -0.063098 0.825266 -0.196377 0.095 Uiso 0.490(3) 1 calc R U P A 2
H32B_1 H -0.031219 0.693320 -0.139989 0.095 Uiso 0.490(3) 1 calc R U P A 2
H32C_1 H -0.095753 0.761818 -0.135686 0.095 Uiso 0.490(3) 1 calc R U P A 2
C33'_1 C -0.0597(4) 0.5935(11) -0.2753(3) 0.062(2) Uani 0.490(3) 1 d . U P A 2
H33A_1 H -0.077421 0.512948 -0.311018 0.093 Uiso 0.490(3) 1 calc R U P A 2
H33B_1 H -0.018885 0.562492 -0.246079 0.093 Uiso 0.490(3) 1 calc R U P A 2
H33C_1 H -0.056611 0.687787 -0.302328 0.093 Uiso 0.490(3) 1 calc R U P A 2

loop_
_atom_site_aniso_label
_atom_site_aniso_U_11
_atom_site_aniso_U_22
_atom_site_aniso_U_33
_atom_site_aniso_U_23
_atom_site_aniso_U_13
_atom_site_aniso_U_12
O4'_2 0.026(2) 0.033(3) 0.022(2) 0.015(2) 0.0124(18) 0.0052(19)
C34'_2 0.028(4) 0.191(18) 0.027(5) -0.014(7) 0.003(4) 0.016(7)
C36'_2 0.036(5) 0.068(7) 0.021(5) 0.007(5) 0.004(4) -0.005(4)
C35'_2 0.022(6) 0.14(2) 0.059(11) 0.017(12) 0.009(5) -0.027(9)
Fe1 0.02702(12) 0.04082(15) 0.03732(14) -0.00366(10) 0.01992(10) -0.00187(9)
Ti1 0.02390(13) 0.03280(15) 0.03950(16) -0.00904(11) 0.01763(11) -0.00560(10)
O1 0.0255(5) 0.0318(5) 0.0352(6) -0.0070(4) 0.0176(4) -0.0079(4)
N1 0.0372(7) 0.0283(6) 0.0320(6) -0.0057(5) 0.0160(6) -0.0086(5)
C1 0.0522(11) 0.0358(9) 0.0410(9) -0.0044(7) 0.0201(8) 0.0006(8)
O2 0.0550(8) 0.0358(7) 0.0356(6) 0.0055(5) 0.0193(6) 0.0125(6)
N2 0.0481(9) 0.0399(8) 0.0497(9) -0.0121(7) 0.0307(8) -0.0062(7)
C2 0.0470(11) 0.0403(10) 0.0432(10) -0.0019(8) 0.0088(8) -0.0055(8)
C3 0.0310(8) 0.0532(12) 0.0600(13) 0.0056(10) 0.0098(8) -0.0064(8)
C4 0.0357(9) 0.0518(12) 0.0563(12) 0.0100(10) 0.0154(8) -0.0086(8)
C5 0.0455(10) 0.0373(9) 0.0491(11) 0.0027(8) 0.0176(8) -0.0008(8)
C6 0.0363(9) 0.0405(10) 0.0657(13) -0.0161(9) 0.0311(9) -0.0027(7)
C7 0.0540(12) 0.0615(14) 0.0861(18) -0.0300(13) 0.0543(13) -0.0096(11)
C8 0.0595(13) 0.0796(17) 0.0473(11) -0.0218(12) 0.0398(11) -0.0180(13)
C9 0.0426(10) 0.0657(13) 0.0323(8) -0.0097(9) 0.0206(7) -0.0118(9)
C10 0.0300(7) 0.0450(9) 0.0377(8) -0.0115(7) 0.0202(6) -0.0060(7)
C11 0.0252(6) 0.0385(8) 0.0358(8) -0.0035(6) 0.0142(6) -0.0023(6)
C12 0.0227(6) 0.0374(8) 0.0365(8) -0.0007(6) 0.0133(6) -0.0012(6)
C13 0.0191(6) 0.0354(8) 0.0342(7) -0.0003(6) 0.0127(5) -0.0010(5)
C14 0.0219(6) 0.0360(8) 0.0369(8) -0.0074(6) 0.0146(6) -0.0025(6)
C15 0.0199(6) 0.0332(7) 0.0383(8) -0.0082(6) 0.0138(5) -0.0054(5)
C16 0.0179(5) 0.0291(7) 0.0314(7) -0.0028(5) 0.0110(5) -0.0029(5)
C17 0.0189(5) 0.0274(7) 0.0292(6) -0.0003(5) 0.0091(5) -0.0025(5)
C18 0.0190(5) 0.0308(7) 0.0318(7) 0.0010(6) 0.0095(5) -0.0037(5)
C19 0.0307(8) 0.0391(9) 0.0567(11) -0.0209(8) 0.0251(8) -0.0136(7)
C20 0.0543(13) 0.0611(14) 0.0916(19) -0.0500(14) 0.0481(13) -0.0311(11)
C21 0.0448(10) 0.0321(9) 0.0772(15) -0.0112(9) 0.0312(10) -0.0139(8)
C22 0.0260(7) 0.0625(13) 0.0519(11) -0.0227(10) 0.0172(7) -0.0177(8)
C23 0.0275(6) 0.0261(7) 0.0304(7) -0.0005(5) 0.0106(5) -0.0056(5)
C26 0.0704(17) 0.0796(18) 0.0404(11) -0.0200(12) 0.0054(11) 0.0282(14)
C27 0.125(3) 0.103(3) 0.0472(13) 0.0000(15) 0.0285(16) 0.080(2)
O3 0.0181(11) 0.0326(13) 0.0193(12) 0.0096(9) 0.0043(8) -0.0021(9)
C25 0.051(2) 0.0346(19) 0.042(2) -0.0057(16) 0.0153(18) 0.0032(17)
C24 0.051(3) 0.032(3) 0.035(3) -0.0046(19) 0.013(2) -0.011(2)
C31 0.0124(11) 0.052(2) 0.051(2) 0.0268(17) 0.0013(12) -0.0056(13)
C32 0.065(6) 0.188(14) 0.072(5) -0.052(8) 0.039(5) -0.072(8)
C33 0.065(5) 0.140(11) 0.218(13) -0.087(9) 0.095(7) -0.048(6)
C34 0.0298(13) 0.0378(14) 0.0354(18) -0.0042(11) 0.0134(13) -0.0015(9)
C35 0.030(2) 0.092(4) 0.046(3) 0.018(3) 0.0101(19) 0.016(3)
C36 0.0409(19) 0.0524(19) 0.032(2) 0.0030(18) 0.0125(17) 0.0035(14)
O4 0.0266(8) 0.0430(13) 0.0282(11) -0.0008(10) 0.0069(7) 0.0027(8)
C24' 0.048(3) 0.028(2) 0.026(2) -0.0061(16) 0.0194(18) -0.0088(18)
C28 0.0601(12) 0.0431(10) 0.0468(10) 0.0151(8) 0.0308(10) 0.0192(9)
C29 0.0688(19) 0.0412(14) 0.0510(15) -0.0070(12) 0.0053(14) 0.0324(14)
C30 0.0298(10) 0.0391(12) 0.0437(12) 0.0058(10) 0.0123(9) 0.0014(9)
C25' 0.0369(16) 0.0274(14) 0.0242(14) -0.0035(10) 0.0110(12) -0.0051(12)
O3'_1 0.041(2) 0.059(2) 0.056(2) -0.0171(19) 0.0333(18) -0.0199(17)
C31'_1 0.060(3) 0.084(4) 0.054(3) 0.003(3) 0.030(3) -0.022(3)
C32'_1 0.044(4) 0.041(2) 0.103(8) -0.006(3) 0.018(4) -0.012(2)
C33'_1 0.064(4) 0.100(6) 0.031(2) 0.003(3) 0.030(2) -0.019(4)

loop_
_atom_type_symbol
_atom_type_description
_atom_type_scat_dispersion_real
_atom_type_scat_dispersion_imag
_atom_type_scat_source
C C 0.0033 0.0016 'International Tables Vol C Tables 4.2.6.8 and 6.1.1.4'
H H 0.0000 0.0000 'International Tables Vol C Tables 4.2.6.8 and 6.1.1.4'
Fe Fe 0.3463 0.8444 'International Tables Vol C Tables 4.2.6.8 and 6.1.1.4'
N N 0.0061 0.0033 'International Tables Vol C Tables 4.2.6.8 and 6.1.1.4'
O O 0.0106 0.0060 'International Tables Vol C Tables 4.2.6.8 and 6.1.1.4'
Ti Ti 0.2776 0.4457 'International Tables Vol C Tables 4.2.6.8 and 6.1.1.4'

loop_
_geom_angle_atom_site_label_1
_geom_angle_atom_site_label_2
_geom_angle_atom_site_label_3
_geom_angle
_geom_angle_site_symmetry_1
_geom_angle_site_symmetry_3
_geom_angle_publ_flag
C34'_2 O4'_2 Ti1 144.5(16) . . ?
O4'_2 C34'_2 C35'_2 126.0(16) . . ?
O4'_2 C34'_2 C36'_2 115.9(11) . . ?
C35'_2 C34'_2 C36'_2 118.1(14) . . ?
O4'_2 C34'_2 H34'_2 90.0 . . ?
C35'_2 C34'_2 H34'_2 90.0 . . ?
C36'_2 C34'_2 H34'_2 90.0 . . ?
C34'_2 C36'_2 H36A_2 109.5 . . ?
C34'_2 C36'_2 H36B_2 109.5 . . ?
H36A_2 C36'_2 H36B_2 109.5 . . ?
C34'_2 C36'_2 H36C_2 109.5 . . ?
H36A_2 C36'_2 H36C_2 109.5 . . ?
H36B_2 C36'_2 H36C_2 109.5 . . ?
C34'_2 C35'_2 H35A_2 109.5 . . ?
C34'_2 C35'_2 H35B_2 109.5 . . ?
H35A_2 C35'_2 H35B_2 109.5 . . ?
C34'_2 C35'_2 H35C_2 109.5 . . ?
H35A_2 C35'_2 H35C_2 109.5 . . ?
H35B_2 C35'_2 H35C_2 109.5 . . ?
C8 Fe1 C1 157.83(11) . . ?
C8 Fe1 C7 41.12(13) . . ?
C1 Fe1 C7 159.66(11) . . ?
C8 Fe1 C9 41.22(9) . . ?
C1 Fe1 C9 121.53(9) . . ?
C7 Fe1 C9 69.36(11) . . ?
C8 Fe1 C6 69.77(11) . . ?
C1 Fe1 C6 122.64(9) . . ?
C7 Fe1 C6 41.16(9) . . ?
C9 Fe1 C6 70.11(10) . . ?
C8 Fe1 C5 121.39(11) . . ?
C1 Fe1 C5 41.17(8) . . ?
C7 Fe1 C5 157.77(10) . . ?
C9 Fe1 C5 106.30(10) . . ?
C6 Fe1 C5 159.74(8) . . ?
C8 Fe1 C10 69.37(8) . . ?
C1 Fe1 C10 106.80(8) . . ?
C7 Fe1 C10 69.04(8) . . ?
C9 Fe1 C10 41.46(8) . . ?
C6 Fe1 C10 41.39(8) . . ?
C5 Fe1 C10 122.97(8) . . ?
C8 Fe1 C4 106.35(11) . . ?
C1 Fe1 C4 69.19(10) . . ?
C7 Fe1 C4 121.73(10) . . ?
C9 Fe1 C4 122.23(10) . . ?
C6 Fe1 C4 157.74(9) . . ?
C5 Fe1 C4 40.91(9) . . ?
C10 Fe1 C4 159.47(9) . . ?
C8 Fe1 C2 159.75(10) . . ?
C1 Fe1 C2 40.66(9) . . ?
C7 Fe1 C2 123.49(12) . . ?
C9 Fe1 C2 158.08(9) . . ?
C6 Fe1 C2 106.95(10) . . ?
C5 Fe1 C2 68.57(9) . . ?
C10 Fe1 C2 122.15(8) . . ?
C4 Fe1 C2 68.72(9) . . ?
C8 Fe1 C3 122.81(10) . . ?
C1 Fe1 C3 68.86(10) . . ?
C7 Fe1 C3 107.18(11) . . ?
C9 Fe1 C3 159.19(9) . . ?
C6 Fe1 C3 121.62(10) . . ?
C5 Fe1 C3 68.73(10) . . ?
C10 Fe1 C3 158.15(9) . . ?
C4 Fe1 C3 40.91(9) . . ?
C2 Fe1 C3 40.76(10) . . ?
O4 Ti1 O2 170.59(9) . . ?
O3'_1 Ti1 O2 105.30(17) . . ?
O4 Ti1 O3 97.77(16) . . ?
O2 Ti1 O3 86.36(9) . . ?
O4 Ti1 O1 94.23(9) . . ?
O3'_1 Ti1 O1 102.35(13) . . ?
O2 Ti1 O1 92.71(6) . . ?
O3 Ti1 O1 106.29(11) . . ?
O3'_1 Ti1 O4'_2 95.6(3) . . ?
O2 Ti1 O4'_2 158.7(2) . . ?
O1 Ti1 O4'_2 86.79(17) . . ?
O4 Ti1 N1 90.61(15) . . ?
O3'_1 Ti1 N1 169.13(17) . . ?
O2 Ti1 N1 84.00(6) . . ?
O3 Ti1 N1 167.28(9) . . ?
O1 Ti1 N1 82.48(5) . . ?
O4'_2 Ti1 N1 74.8(3) . . ?
O4 Ti1 N2 85.68(8) . . ?
O3'_1 Ti1 N2 98.35(13) . . ?
O2 Ti1 N2 85.55(7) . . ?
O3 Ti1 N2 94.58(11) . . ?
O1 Ti1 N2 158.92(6) . . ?
O4'_2 Ti1 N2 87.33(16) . . ?
N1 Ti1 N2 76.44(6) . . ?
C16 O1 Ti1 139.67(10) . . ?
C23 N1 C24' 117.9(2) . . ?
C23 N1 C24 117.8(3) . . ?
C23 N1 Ti1 127.76(11) . . ?
C24' N1 Ti1 113.9(2) . . ?
C24 N1 Ti1 112.6(3) . . ?
C2 C1 C5 107.97(19) . . ?
C2 C1 Fe1 70.32(12) . . ?
C5 C1 Fe1 69.90(12) . . ?
C2 C1 H1 126.0 . . ?
C5 C1 H1 126.0 . . ?
Fe1 C1 H1 126.0 . . ?
C28 O2 Ti1 145.46(12) . . ?
C26 N2 C27 107.3(2) . . ?
C26 N2 C25 129.0(3) . . ?
C27 N2 C25 88.5(3) . . ?
C26 N2 C25' 95.3(2) . . ?
C27 N2 C25' 122.6(3) . . ?
C26 N2 Ti1 112.33(15) . . ?
C27 N2 Ti1 111.75(17) . . ?
C25 N2 Ti1 105.27(18) . . ?
C25' N2 Ti1 106.51(14) . . ?
C1 C2 C3 108.4(2) . . ?
C1 C2 Fe1 69.02(12) . . ?
C3 C2 Fe1 69.62(13) . . ?
C1 C2 H2 125.8 . . ?
C3 C2 H2 125.8 . . ?
Fe1 C2 H2 125.8 . . ?
C2 C3 C4 107.9(2) . . ?
C2 C3 Fe1 69.62(12) . . ?
C4 C3 Fe1 69.45(12) . . ?
C2 C3 H3 126.0 . . ?
C4 C3 H3 126.0 . . ?
Fe1 C3 H3 126.0 . . ?
C5 C4 C3 107.7(2) . . ?
C5 C4 Fe1 69.48(12) . . ?
C3 C4 Fe1 69.64(13) . . ?
C5 C4 H4 126.1 . . ?
C3 C4 H4 126.1 . . ?
Fe1 C4 H4 126.1 . . ?
C4 C5 C1 107.94(19) . . ?
C4 C5 Fe1 69.60(13) . . ?
C1 C5 Fe1 68.93(12) . . ?
C4 C5 H5 126.0 . . ?
C1 C5 H5 126.0 . . ?
Fe1 C5 H5 126.0 . . ?
C7 C6 C10 106.9(2) . . ?
C7 C6 Fe1 69.06(13) . . ?
C10 C6 Fe1 69.45(12) . . ?
C7 C6 H6 126.5 . . ?
C10 C6 H6 126.5 . . ?
Fe1 C6 H6 126.5 . . ?
C8 C7 C6 109.07(19) . . ?
C8 C7 Fe1 69.31(13) . . ?
C6 C7 Fe1 69.78(12) . . ?
C8 C7 H7 125.4 . . ?
C6 C7 H7 125.4 . . ?
Fe1 C7 H7 125.4 . . ?
C7 C8 C9 108.3(2) . . ?
C7 C8 Fe1 69.57(14) . . ?
C9 C8 Fe1 69.75(11) . . ?
C7 C8 H8 125.9 . . ?
C9 C8 H8 125.9 . . ?
Fe1 C8 H8 125.9 . . ?
C8 C9 C10 107.4(2) . . ?
C8 C9 Fe1 69.03(13) . . ?
C10 C9 Fe1 69.54(11) . . ?
C8 C9 H9 126.3 . . ?
C10 C9 H9 126.3 . . ?
Fe1 C9 H9 126.3 . . ?
C11 C10 C6 125.53(19) . . ?
C11 C10 C9 126.07(18) . . ?
C6 C10 C9 108.34(17) . . ?
C11 C10 Fe1 125.56(13) . . ?
C6 C10 Fe1 69.16(11) . . ?
C9 C10 Fe1 69.00(11) . . ?
C12 C11 C10 179.1(2) . . ?
C11 C12 C13 178.1(2) . . ?
C18 C13 C14 118.28(14) . . ?
C18 C13 C12 121.59(15) . . ?
C14 C13 C12 120.12(15) . . ?
C15 C14 C13 123.29(15) . . ?
C15 C14 H14 118.4 . . ?
C13 C14 H14 118.4 . . ?
C14 C15 C16 118.03(14) . . ?
C14 C15 C19 121.29(15) . . ?
C16 C15 C19 120.69(14) . . ?
O1 C16 C17 121.24(14) . . ?
O1 C16 C15 119.76(13) . . ?
C17 C16 C15 119.01(13) . . ?
C18 C17 C16 120.31(14) . . ?
C18 C17 C23 116.68(13) . . ?
C16 C17 C23 123.01(13) . . ?
C13 C18 C17 121.00(14) . . ?
C13 C18 H18 119.5 . . ?
C17 C18 H18 119.5 . . ?
C15 C19 C21 110.95(17) . . ?
C15 C19 C20 111.72(15) . . ?
C21 C19 C20 107.3(2) . . ?
C15 C19 C22 109.38(16) . . ?
C21 C19 C22 109.75(16) . . ?
C20 C19 C22 107.68(19) . . ?
C19 C20 H20A 109.5 . . ?
C19 C20 H20B 109.5 . . ?
H20A C20 H20B 109.5 . . ?
C19 C20 H20C 109.5 . . ?
H20A C20 H20C 109.5 . . ?
H20B C20 H20C 109.5 . . ?
C19 C21 H21A 109.5 . . ?
C19 C21 H21B 109.5 . . ?
H21A C21 H21B 109.5 . . ?
C19 C21 H21C 109.5 . . ?
H21A C21 H21C 109.5 . . ?
H21B C21 H21C 109.5 . . ?
C19 C22 H22A 109.5 . . ?
C19 C22 H22B 109.5 . . ?
H22A C22 H22B 109.5 . . ?
C19 C22 H22C 109.5 . . ?
H22A C22 H22C 109.5 . . ?
H22B C22 H22C 109.5 . . ?
N1 C23 C17 125.66(14) . . ?
N1 C23 H23 117.2 . . ?
C17 C23 H23 117.2 . . ?
N2 C26 H26A 109.5 . . ?
N2 C26 H26B 109.5 . . ?
H26A C26 H26B 109.5 . . ?
N2 C26 H26C 109.5 . . ?
H26A C26 H26C 109.5 . . ?
H26B C26 H26C 109.5 . . ?
N2 C27 H27A 109.5 . . ?
N2 C27 H27B 109.5 . . ?
H27A C27 H27B 109.5 . . ?
N2 C27 H27C 109.5 . . ?
H27A C27 H27C 109.5 . . ?
H27B C27 H27C 109.5 . . ?
C31 O3 Ti1 129.6(2) . . ?
C24 C25 N2 106.5(4) . . ?
C24 C25 H25A 110.4 . . ?
N2 C25 H25A 110.4 . . ?
C24 C25 H25B 110.4 . . ?
N2 C25 H25B 110.4 . . ?
H25A C25 H25B 108.6 . . ?
N1 C24 C25 104.5(4) . . ?
N1 C24 H24A 110.9 . . ?
C25 C24 H24A 110.9 . . ?
N1 C24 H24B 110.9 . . ?
C25 C24 H24B 110.9 . . ?
H24A C24 H24B 108.9 . . ?
O3 C31 C33 109.9(5) . . ?
O3 C31 C32 111.9(6) . . ?
C33 C31 C32 118.6(7) . . ?
O3 C31 H31 105.0 . . ?
C33 C31 H31 105.0 . . ?
C32 C31 H31 105.0 . . ?
C31 C32 H32A 109.5 . . ?
C31 C32 H32B 109.5 . . ?
H32A C32 H32B 109.5 . . ?
C31 C32 H32C 109.5 . . ?
H32A C32 H32C 109.5 . . ?
H32B C32 H32C 109.5 . . ?
C31 C33 H33A 109.5 . . ?
C31 C33 H33B 109.5 . . ?
H33A C33 H33B 109.5 . . ?
C31 C33 H33C 109.5 . . ?
H33A C33 H33C 109.5 . . ?
H33B C33 H33C 109.5 . . ?
O4 C34 C35 108.5(4) . . ?
O4 C34 C36 110.6(3) . . ?
C35 C34 C36 112.9(4) . . ?
O4 C34 H34 108.2 . . ?
C35 C34 H34 108.2 . . ?
C36 C34 H34 108.2 . . ?
C34 C35 H35A 109.5 . . ?
C34 C35 H35B 109.5 . . ?
H35A C35 H35B 109.5 . . ?
C34 C35 H35C 109.5 . . ?
H35A C35 H35C 109.5 . . ?
H35B C35 H35C 109.5 . . ?
C34 C36 H36A 109.5 . . ?
C34 C36 H36B 109.5 . . ?
H36A C36 H36B 109.5 . . ?
C34 C36 H36C 109.5 . . ?
H36A C36 H36C 109.5 . . ?
H36B C36 H36C 109.5 . . ?
C34 O4 Ti1 157.8(3) . . ?
N1 C24' C25' 106.4(3) . . ?
N1 C24' H24C 110.4 . . ?
C25' C24' H24C 110.4 . . ?
N1 C24' H24D 110.4 . . ?
C25' C24' H24D 110.4 . . ?
H24C C24' H24D 108.6 . . ?
O2 C28 C30 110.59(17) . . ?
O2 C28 C29 109.5(2) . . ?
C30 C28 C29 110.5(2) . . ?
O2 C28 H28 108.7 . . ?
C30 C28 H28 108.7 . . ?
C29 C28 H28 108.7 . . ?
C28 C29 H29A 109.5 . . ?
C28 C29 H29B 109.5 . . ?
H29A C29 H29B 109.5 . . ?
C28 C29 H29C 109.5 . . ?
H29A C29 H29C 109.5 . . ?
H29B C29 H29C 109.5 . . ?
C28 C30 H30A 109.5 . . ?
C28 C30 H30B 109.5 . . ?
H30A C30 H30B 109.5 . . ?
C28 C30 H30C 109.5 . . ?
H30A C30 H30C 109.5 . . ?
H30B C30 H30C 109.5 . . ?
C24' C25' N2 107.5(3) . . ?
C24' C25' H25C 110.2 . . ?
N2 C25' H25C 110.2 . . ?
C24' C25' H25D 110.2 . . ?
N2 C25' H25D 110.2 . . ?
H25C C25' H25D 108.5 . . ?
C31'_1 O3'_1 Ti1 144.7(5) . . ?
O3'_1 C31'_1 C32'_1 117.7(7) . . ?
O3'_1 C31'_1 C33'_1 114.0(6) . . ?
C32'_1 C31'_1 C33'_1 105.3(7) . . ?
O3'_1 C31'_1 H31'_1 106.3 . . ?
C32'_1 C31'_1 H31'_1 106.3 . . ?
C33'_1 C31'_1 H31'_1 106.3 . . ?
C31'_1 C32'_1 H32A_1 109.5 . . ?
C31'_1 C32'_1 H32B_1 109.5 . . ?
H32A_1 C32'_1 H32B_1 109.5 . . ?
C31'_1 C32'_1 H32C_1 109.5 . . ?
H32A_1 C32'_1 H32C_1 109.5 . . ?
H32B_1 C32'_1 H32C_1 109.5 . . ?
C31'_1 C33'_1 H33A_1 109.5 . . ?
C31'_1 C33'_1 H33B_1 109.5 . . ?
H33A_1 C33'_1 H33B_1 109.5 . . ?
C31'_1 C33'_1 H33C_1 109.5 . . ?
H33A_1 C33'_1 H33C_1 109.5 . . ?
H33B_1 C33'_1 H33C_1 109.5 . . ?

loop_
_geom_bond_atom_site_label_1
_geom_bond_atom_site_label_2
_geom_bond_distance
_geom_bond_site_symmetry_2
_geom_bond_publ_flag
O4'_2 C34'_2 1.332(12) . ?
O4'_2 Ti1 2.072(6) . ?
C34'_2 C35'_2 1.40(2) . ?
C34'_2 C36'_2 1.485(17) . ?
C34'_2 H34'_2 1.0000 . ?
C36'_2 H36A_2 0.9800 . ?
C36'_2 H36B_2 0.9800 . ?
C36'_2 H36C_2 0.9800 . ?
C35'_2 H35A_2 0.9800 . ?
C35'_2 H35B_2 0.9800 . ?
C35'_2 H35C_2 0.9800 . ?
Fe1 C8 2.020(2) . ?
Fe1 C1 2.023(2) . ?
Fe1 C7 2.024(2) . ?
Fe1 C9 2.030(2) . ?
Fe1 C6 2.033(2) . ?
Fe1 C5 2.036(2) . ?
Fe1 C10 2.0369(18) . ?
Fe1 C4 2.038(2) . ?
Fe1 C2 2.040(2) . ?
Fe1 C3 2.040(2) . ?
Ti1 O4 1.773(3) . ?
Ti1 O3'_1 1.786(3) . ?
Ti1 O2 1.8503(15) . ?
Ti1 O3 1.880(3) . ?
Ti1 O1 1.9398(12) . ?
Ti1 N1 2.2126(14) . ?
Ti1 N2 2.2922(17) . ?
O1 C16 1.3045(17) . ?
N1 C23 1.279(2) . ?
N1 C24' 1.470(5) . ?
N1 C24 1.497(6) . ?
C1 C2 1.412(3) . ?
C1 C5 1.427(3) . ?
C1 H1 1.0000 . ?
O2 C28 1.408(3) . ?
N2 C26 1.445(3) . ?
N2 C27 1.469(3) . ?
N2 C25 1.527(5) . ?
N2 C25' 1.536(4) . ?
C2 C3 1.421(3) . ?
C2 H2 1.0000 . ?
C3 C4 1.425(3) . ?
C3 H3 1.0000 . ?
C4 C5 1.424(3) . ?
C4 H4 1.0000 . ?
C5 H5 1.0000 . ?
C6 C7 1.426(3) . ?
C6 C10 1.438(3) . ?
C6 H6 1.0000 . ?
C7 C8 1.420(4) . ?
C7 H7 1.0000 . ?
C8 C9 1.426(3) . ?
C8 H8 1.0000 . ?
C9 C10 1.440(3) . ?
C9 H9 1.0000 . ?
C10 C11 1.429(2) . ?
C11 C12 1.202(2) . ?
C12 C13 1.434(2) . ?
C13 C18 1.379(2) . ?
C13 C14 1.413(2) . ?
C14 C15 1.385(2) . ?
C14 H14 0.9500 . ?
C15 C16 1.427(2) . ?
C15 C19 1.534(2) . ?
C16 C17 1.427(2) . ?
C17 C18 1.401(2) . ?
C17 C23 1.443(2) . ?
C18 H18 0.9500 . ?
C19 C21 1.534(3) . ?
C19 C20 1.535(3) . ?
C19 C22 1.542(3) . ?
C20 H20A 0.9800 . ?
C20 H20B 0.9800 . ?
C20 H20C 0.9800 . ?
C21 H21A 0.9800 . ?
C21 H21B 0.9800 . ?
C21 H21C 0.9800 . ?
C22 H22A 0.9800 . ?
C22 H22B 0.9800 . ?
C22 H22C 0.9800 . ?
C23 H23 0.9500 . ?
C26 H26A 0.9800 . ?
C26 H26B 0.9800 . ?
C26 H26C 0.9800 . ?
C27 H27A 0.9800 . ?
C27 H27B 0.9800 . ?
C27 H27C 0.9800 . ?
O3 C31 1.442(4) . ?
C25 C24 1.508(8) . ?
C25 H25A 0.9900 . ?
C25 H25B 0.9900 . ?
C24 H24A 0.9900 . ?
C24 H24B 0.9900 . ?
C31 C33 1.454(12) . ?
C31 C32 1.462(14) . ?
C31 H31 1.0000 . ?
C32 H32A 0.9800 . ?
C32 H32B 0.9800 . ?
C32 H32C 0.9800 . ?
C33 H33A 0.9800 . ?
C33 H33B 0.9800 . ?
C33 H33C 0.9800 . ?
C34 O4 1.413(4) . ?
C34 C35 1.495(9) . ?
C34 C36 1.510(5) . ?
C34 H34 1.0000 . ?
C35 H35A 0.9800 . ?
C35 H35B 0.9800 . ?
C35 H35C 0.9800 . ?
C36 H36A 0.9800 . ?
C36 H36B 0.9800 . ?
C36 H36C 0.9800 . ?
C24' C25' 1.517(6) . ?
C24' H24C 0.9900 . ?
C24' H24D 0.9900 . ?
C28 C30 1.513(4) . ?
C28 C29 1.515(4) . ?
C28 H28 1.0000 . ?
C29 H29A 0.9800 . ?
C29 H29B 0.9800 . ?
C29 H29C 0.9800 . ?
C30 H30A 0.9800 . ?
C30 H30B 0.9800 . ?
C30 H30C 0.9800 . ?
C25' H25C 0.9900 . ?
C25' H25D 0.9900 . ?
O3'_1 C31'_1 1.307(7) . ?
C31'_1 C32'_1 1.443(13) . ?
C31'_1 C33'_1 1.563(8) . ?
C31'_1 H31'_1 1.0000 . ?
C32'_1 H32A_1 0.9800 . ?
C32'_1 H32B_1 0.9800 . ?
C32'_1 H32C_1 0.9800 . ?
C33'_1 H33A_1 0.9800 . ?
C33'_1 H33B_1 0.9800 . ?
C33'_1 H33C_1 0.9800 . ?

loop_
_geom_torsion_atom_site_label_1
_geom_torsion_atom_site_label_2
_geom_torsion_atom_site_label_3
_geom_torsion_atom_site_label_4
_geom_torsion
_geom_torsion_site_symmetry_1
_geom_torsion_site_symmetry_2
_geom_torsion_site_symmetry_3
_geom_torsion_site_symmetry_4
_geom_torsion_publ_flag
Ti1 O4'_2 C34'_2 C35'_2 -71(3) . . . . ?
Ti1 O4'_2 C34'_2 C36'_2 109(2) . . . . ?
O3'_1 Ti1 O2 C28 -138.4(3) . . . . ?
O1 Ti1 O2 C28 -34.8(3) . . . . ?
O4'_2 Ti1 O2 C28 53.3(6) . . . . ?
N1 Ti1 O2 C28 47.3(3) . . . . ?
N2 Ti1 O2 C28 124.1(3) . . . . ?
C5 C1 C2 C3 1.4(2) . . . . ?
Fe1 C1 C2 C3 -58.62(16) . . . . ?
C5 C1 C2 Fe1 60.03(14) . . . . ?
C1 C2 C3 C4 -0.8(3) . . . . ?
Fe1 C2 C3 C4 -59.08(17) . . . . ?
C1 C2 C3 Fe1 58.26(15) . . . . ?
C2 C3 C4 C5 -0.1(3) . . . . ?
Fe1 C3 C4 C5 -59.26(16) . . . . ?
C2 C3 C4 Fe1 59.19(16) . . . . ?
C3 C4 C5 C1 0.9(3) . . . . ?
Fe1 C4 C5 C1 -58.42(15) . . . . ?
C3 C4 C5 Fe1 59.36(17) . . . . ?
C2 C1 C5 C4 -1.4(2) . . . . ?
Fe1 C1 C5 C4 58.84(16) . . . . ?
C2 C1 C5 Fe1 -60.29(14) . . . . ?
C10 C6 C7 C8 -1.1(3) . . . . ?
Fe1 C6 C7 C8 58.28(17) . . . . ?
C10 C6 C7 Fe1 -59.40(14) . . . . ?
C6 C7 C8 C9 0.6(3) . . . . ?
Fe1 C7 C8 C9 59.20(16) . . . . ?
C6 C7 C8 Fe1 -58.56(16) . . . . ?
C7 C8 C9 C10 0.1(3) . . . . ?
Fe1 C8 C9 C10 59.19(14) . . . . ?
C7 C8 C9 Fe1 -59.09(17) . . . . ?
C7 C6 C10 C11 178.67(19) . . . . ?
Fe1 C6 C10 C11 119.52(18) . . . . ?
C7 C6 C10 C9 1.2(2) . . . . ?
Fe1 C6 C10 C9 -57.98(14) . . . . ?
C7 C6 C10 Fe1 59.15(15) . . . . ?
C8 C9 C10 C11 -178.28(19) . . . . ?
Fe1 C9 C10 C11 -119.41(19) . . . . ?
C8 C9 C10 C6 -0.8(2) . . . . ?
Fe1 C9 C10 C6 58.08(14) . . . . ?
C8 C9 C10 Fe1 -58.87(15) . . . . ?
C18 C13 C14 C15 1.0(3) . . . . ?
C12 C13 C14 C15 -178.39(17) . . . . ?
C13 C14 C15 C16 1.2(3) . . . . ?
C13 C14 C15 C19 -178.73(18) . . . . ?
Ti1 O1 C16 C17 1.0(3) . . . . ?
Ti1 O1 C16 C15 -179.38(13) . . . . ?
C14 C15 C16 O1 177.33(15) . . . . ?
C19 C15 C16 O1 -2.7(3) . . . . ?
C14 C15 C16 C17 -3.0(2) . . . . ?
C19 C15 C16 C17 176.96(16) . . . . ?
O1 C16 C17 C18 -177.71(14) . . . . ?
C15 C16 C17 C18 2.6(2) . . . . ?
O1 C16 C17 C23 2.2(2) . . . . ?
C15 C16 C17 C23 -177.46(15) . . . . ?
C14 C13 C18 C17 -1.4(2) . . . . ?
C12 C13 C18 C17 177.94(15) . . . . ?
C16 C17 C18 C13 -0.4(2) . . . . ?
C23 C17 C18 C13 179.72(15) . . . . ?
C14 C15 C19 C21 -120.19(19) . . . . ?
C16 C15 C19 C21 59.8(2) . . . . ?
C14 C15 C19 C20 -0.5(3) . . . . ?
C16 C15 C19 C20 179.5(2) . . . . ?
C14 C15 C19 C22 118.59(19) . . . . ?
C16 C15 C19 C22 -61.4(2) . . . . ?
C24' N1 C23 C17 168.5(3) . . . . ?
C24 N1 C23 C17 -166.8(3) . . . . ?
Ti1 N1 C23 C17 -3.6(3) . . . . ?
C18 C17 C23 N1 179.38(16) . . . . ?
C16 C17 C23 N1 -0.5(3) . . . . ?
O4 Ti1 O3 C31 -11.7(4) . . . . ?
O2 Ti1 O3 C31 176.8(4) . . . . ?
O1 Ti1 O3 C31 85.0(4) . . . . ?
N1 Ti1 O3 C31 -142.5(4) . . . . ?
N2 Ti1 O3 C31 -98.0(4) . . . . ?
C26 N2 C25 C24 -83.6(4) . . . . ?
C27 N2 C25 C24 165.2(4) . . . . ?
Ti1 N2 C25 C24 53.0(4) . . . . ?
C23 N1 C24 C25 -150.4(3) . . . . ?
Ti1 N1 C24 C25 43.9(5) . . . . ?
N2 C25 C24 N1 -64.3(5) . . . . ?
Ti1 O3 C31 C33 123.1(7) . . . . ?
Ti1 O3 C31 C32 -102.9(7) . . . . ?
C35 C34 O4 Ti1 -168.5(6) . . . . ?
C36 C34 O4 Ti1 -44.1(7) . . . . ?
O3 Ti1 O4 C34 162.9(6) . . . . ?
O1 Ti1 O4 C34 55.8(6) . . . . ?
N1 Ti1 O4 C34 -26.7(6) . . . . ?
N2 Ti1 O4 C34 -103.0(6) . . . . ?
C23 N1 C24' C25' 145.4(3) . . . . ?
Ti1 N1 C24' C25' -41.4(4) . . . . ?
Ti1 O2 C28 C30 -147.2(2) . . . . ?
Ti1 O2 C28 C29 90.9(3) . . . . ?
N1 C24' C25' N2 59.4(4) . . . . ?
C26 N2 C25' C24' -163.6(3) . . . . ?
C27 N2 C25' C24' 82.0(3) . . . . ?
Ti1 N2 C25' C24' -48.4(3) . . . . ?
O2 Ti1 O3'_1 C31'_1 15.5(7) . . . . ?
O1 Ti1 O3'_1 C31'_1 -80.8(7) . . . . ?
O4'_2 Ti1 O3'_1 C31'_1 -168.8(7) . . . . ?
N1 Ti1 O3'_1 C31'_1 163.7(6) . . . . ?
N2 Ti1 O3'_1 C31'_1 103.1(6) . . . . ?
Ti1 O3'_1 C31'_1 C32'_1 112.6(8) . . . . ?
Ti1 O3'_1 C31'_1 C33'_1 -123.3(6) . . . . ?
